data_7033924
loop_
_publ_author_name
'Wang, Xiufeng'
'Li, Yungai'
'Hu, Peng'
'Wang, Juanjuan'
'Li, Licun'

_publ_section_title
;
 Slow magnetic relaxation and field-induced metamagnetism in nitronyl
 nitroxide-Dy(iii) magnetic chains.
;
_journal_issue 10
_journal_name_full 'Dalton transactions (Cambridge, England : 2003)'
_journal_page_first 4560
_journal_page_last 4567
_journal_paper_doi 10.1039/c4dt01878h
_journal_volume 44
_journal_year 2015
_chemical_formula_sum 'C30 H24 Eu F18 N2 O10'
_chemical_formula_weight 1066.47
_chemical_name_systematic
; 
 ? 
;
_space_group_IT_number 14
_symmetry_cell_setting monoclinic
_symmetry_space_group_name_Hall '-P 2ybc'
_symmetry_space_group_name_H-M 'P 1 21/c 1'
_atom_sites_solution_hydrogens geom
_atom_sites_solution_primary direct
_atom_sites_solution_secondary difmap
_audit_creation_method SHELXL-97
_audit_update_record
;
2014-06-20 deposited with the CCDC.
2015-01-16 downloaded from the CCDC.
;
_cell_angle_alpha 90.00
_cell_angle_beta 117.00(3)
_cell_angle_gamma 90.00
_cell_formula_units_Z 8
_cell_length_a 22.204(4)
_cell_length_b 16.575(3)
_cell_length_c 23.444(5)
_cell_measurement_reflns_used 22738
_cell_measurement_temperature 113(2)
_cell_measurement_theta_max 27.8904
_cell_measurement_theta_min 2.1126
_cell_volume 7688(3)
_computing_cell_refinement 'CrystalClear (Rigaku/MSC Inc., 2005)'
_computing_data_collection 'CrystalClear (Rigaku/MSC Inc., 2005)'
_computing_data_reduction 'CrystalClear (Rigaku/MSC Inc., 2005)'
_computing_molecular_graphics 'Bruker SHELXTL'
_computing_publication_material 'Bruker SHELXTL'
_computing_structure_refinement 'SHELXL-97 (Sheldrick, 1997)'
_computing_structure_solution 'SHELXS-97 (Sheldrick, 1990)'
_diffrn_ambient_temperature 113(2)
_diffrn_measured_fraction_theta_full 0.999
_diffrn_measured_fraction_theta_max 0.999
_diffrn_measurement_device_type 'CCD area detector'
_diffrn_measurement_method 'profile data from \w-scans'
_diffrn_radiation_monochromator graphite
_diffrn_radiation_source 'fine-focus sealed tube'
_diffrn_radiation_type MoK\a
_diffrn_radiation_wavelength 0.71073
_diffrn_reflns_av_R_equivalents 0.0513
_diffrn_reflns_av_sigmaI/netI 0.0388
_diffrn_reflns_limit_h_max 25
_diffrn_reflns_limit_h_min -26
_diffrn_reflns_limit_k_max 19
_diffrn_reflns_limit_k_min -19
_diffrn_reflns_limit_l_max 27
_diffrn_reflns_limit_l_min -27
_diffrn_reflns_number 62273
_diffrn_reflns_theta_full 25.01
_diffrn_reflns_theta_max 25.01
_diffrn_reflns_theta_min 2.11
_exptl_absorpt_coefficient_mu 1.774
_exptl_absorpt_correction_T_max 1.0000
_exptl_absorpt_correction_T_min 0.8206
_exptl_absorpt_correction_type multi-scan
_exptl_absorpt_process_details CrystalClear
_exptl_crystal_colour green
_exptl_crystal_density_diffrn 1.843
_exptl_crystal_density_method 'not measured'
_exptl_crystal_description Prism
_exptl_crystal_F_000 4184
_exptl_crystal_size_max 0.20
_exptl_crystal_size_mid 0.14
_exptl_crystal_size_min 0.11
_refine_diff_density_max 1.108
_refine_diff_density_min -0.871
_refine_diff_density_rms 0.097
_refine_ls_extinction_method none
_refine_ls_goodness_of_fit_ref 0.998
_refine_ls_hydrogen_treatment constr
_refine_ls_matrix_type full
_refine_ls_number_parameters 1111
_refine_ls_number_reflns 13559
_refine_ls_number_restraints 6
_refine_ls_restrained_S_all 1.009
_refine_ls_R_factor_all 0.0422
_refine_ls_R_factor_gt 0.0354
_refine_ls_shift/su_max 0.002
_refine_ls_shift/su_mean 0.000
_refine_ls_structure_factor_coef Fsqd
_refine_ls_weighting_details 'calc w=1/[\s^2^(Fo^2^)+(0.0700P)^2^+0.0000P] where P=(Fo^2^+2Fc^2^)/3'
_refine_ls_weighting_scheme calc
_refine_ls_wR_factor_gt 0.0960
_refine_ls_wR_factor_ref 0.1015
_reflns_number_gt 11984
_reflns_number_total 13559
_reflns_threshold_expression >2sigma(I)
_cod_data_source_file c4dt01878h2.cif
_cod_data_source_block Eu
_cod_depositor_comments
;
The following automatic conversions were performed:

'_exptl_absorpt_correction_type' value 'Multi-scan' changed to
'multi-scan' according to
/usr/data/users/saulius/crontab/automatic-downloads/rss-feeds/RSC/lib/dictionaries/cif_core.dic
dictionary named 'cif_core.dic' version 2.4.2 from 2011-04-26.

Automatic conversion script
Id: cif_fix_values 3008 2015-01-20 13:52:24Z robertas 

 Adding full bibliography for 7033922--7033925.cif.
;
_cod_original_sg_symbol_H-M P21/c
_cod_database_code 7033924

loop_
_symmetry_equiv_pos_as_xyz
'x, y, z'
'-x, y+1/2, -z+1/2'
'-x, -y, -z'
'x, -y-1/2, z-1/2'

loop_
_atom_site_label
_atom_site_type_symbol
_atom_site_fract_x
_atom_site_fract_y
_atom_site_fract_z
_atom_site_U_iso_or_equiv
_atom_site_adp_type
_atom_site_occupancy
_atom_site_symmetry_multiplicity
_atom_site_calc_flag
_atom_site_refinement_flags
Eu1 Eu 0.488174(8) 0.323733(10) 0.752264(8) 0.01545(7) Uani 1 1 d .
Eu2 Eu 0.008210(8) 0.631366(10) 0.737605(8) 0.01675(7) Uani 1 1 d .
F1 F 0.73177(11) 0.38072(15) 0.82575(11) 0.0352(6) Uani 1 1 d .
F2 F 0.73889(12) 0.28989(15) 0.89410(13) 0.0455(7) Uani 1 1 d .
F3 F 0.76105(12) 0.41456(17) 0.92302(12) 0.0470(7) Uani 1 1 d .
F4 F 0.59093(17) 0.48161(18) 0.99418(14) 0.0638(9) Uani 1 1 d .
F5 F 0.58104(19) 0.35703(19) 1.00211(14) 0.0682(10) Uani 1 1 d .
F6 F 0.49357(13) 0.4261(2) 0.94839(13) 0.0756(11) Uani 1 1 d .
F7 F 0.66297(11) 0.18511(14) 0.94079(11) 0.0368(6) Uani 1 1 d .
F8 F 0.60329(13) 0.07666(13) 0.91134(14) 0.0452(7) Uani 1 1 d .
F9 F 0.60509(14) 0.1485(2) 0.98830(12) 0.0580(8) Uani 1 1 d .
F10 F 0.3553(2) 0.3241(2) 0.8712(2) 0.1008(15) Uani 1 1 d .
F11 F 0.37583(16) 0.2086(3) 0.91208(18) 0.1129(17) Uani 1 1 d U
F12 F 0.31141(14) 0.2245(2) 0.81229(16) 0.0764(10) Uani 1 1 d .
F13 F 0.42745(16) 0.43621(18) 0.49791(12) 0.0592(8) Uani 1 1 d .
F14 F 0.51667(16) 0.47520(16) 0.58135(12) 0.0543(8) Uani 1 1 d .
F15 F 0.51072(18) 0.35528(18) 0.54580(15) 0.0650(9) Uani 1 1 d .
F16 F 0.23876(16) 0.3428(2) 0.51830(15) 0.0890(13) Uani 1 1 d .
F17 F 0.24809(16) 0.3840(2) 0.6068(2) 0.1131(19) Uani 1 1 d .
F18 F 0.25004(13) 0.25920(16) 0.58904(15) 0.0566(8) Uani 1 1 d .
F19 F 0.24848(15) 0.6139(4) 0.85347(16) 0.1140(18) Uani 1 1 d .
F20 F 0.26022(13) 0.55051(17) 0.93488(15) 0.0595(9) Uani 1 1 d .
F21 F 0.25978(14) 0.67690(16) 0.93833(19) 0.0741(12) Uani 1 1 d .
F22 F 0.08413(15) 0.5304(2) 0.99856(12) 0.0591(8) Uani 1 1 d .
F23 F -0.00677(15) 0.48667(16) 0.92137(12) 0.0500(7) Uani 1 1 d .
F24 F -0.00084(17) 0.60956(18) 0.94981(14) 0.0609(9) Uani 1 1 d .
F25 F 0.1251(2) 0.6475(2) 0.5995(2) 0.1128(17) Uani 1 1 d .
F26 F 0.17856(15) 0.7312(3) 0.67102(17) 0.0837(11) Uani 1 1 d .
F27 F 0.11318(18) 0.7723(3) 0.57818(19) 0.1008(15) Uani 1 1 d .
F28 F -0.11752(15) 0.83132(17) 0.51504(12) 0.0522(8) Uani 1 1 d .
F29 F -0.10393(13) 0.89282(13) 0.60129(12) 0.0409(6) Uani 1 1 d .
F30 F -0.16895(12) 0.78946(15) 0.56739(12) 0.0422(6) Uani 1 1 d .
F31 F -0.13957(13) 0.49072(16) 0.48379(11) 0.0455(7) Uani 1 1 d .
F32 F -0.03327(13) 0.47101(16) 0.53845(12) 0.0477(7) Uani 1 1 d .
F33 F -0.07076(16) 0.58843(15) 0.50047(13) 0.0513(7) Uani 1 1 d .
F34 F -0.27052(11) 0.54098(16) 0.58783(12) 0.0422(6) Uani 1 1 d .
F35 F -0.24240(12) 0.66375(15) 0.61656(13) 0.0385(6) Uani 1 1 d .
F36 F -0.23006(11) 0.57413(15) 0.68724(11) 0.0367(6) Uani 1 1 d .
O1 O 0.54969(12) 0.22293(14) 0.83312(11) 0.0213(5) Uani 1 1 d .
O2 O 0.41589(13) 0.27349(15) 0.79324(12) 0.0257(6) Uani 1 1 d .
O3 O 0.60365(12) 0.36323(14) 0.80097(11) 0.0193(5) Uani 1 1 d .
O4 O 0.51164(12) 0.39395(15) 0.84985(11) 0.0216(5) Uani 1 1 d .
O5 O 0.49134(13) 0.37035(14) 0.65635(12) 0.0236(6) Uani 1 1 d .
O6 O 0.37817(13) 0.30832(14) 0.66607(11) 0.0232(6) Uani 1 1 d .
O7 O 0.43899(13) 0.45545(13) 0.72681(12) 0.0246(6) Uani 1 1 d .
O8 O 0.48961(13) 0.71522(13) 0.80305(11) 0.0219(6) Uani 1 1 d .
O9 O 0.74669(14) 0.56409(18) 0.79678(15) 0.0379(7) Uani 1 1 d .
O10 O 0.59116(14) 0.60435(18) 0.88692(12) 0.0307(6) Uani 1 1 d .
O11 O 0.01187(13) 0.58149(14) 0.83647(12) 0.0229(6) Uani 1 1 d .
O12 O 0.12174(13) 0.64233(15) 0.81866(12) 0.0254(6) Uani 1 1 d .
O13 O -0.02736(13) 0.56684(15) 0.63480(12) 0.0251(6) Uani 1 1 d .
O14 O -0.10662(12) 0.59399(14) 0.69787(11) 0.0191(5) Uani 1 1 d .
O15 O 0.07548(13) 0.68248(15) 0.69091(12) 0.0262(6) Uani 1 1 d .
O16 O -0.05334(13) 0.73749(14) 0.66480(12) 0.0240(6) Uani 1 1 d .
O17 O -0.00559(13) 0.73516(14) 0.80255(12) 0.0239(6) Uani 1 1 d .
O18 O -0.05546(14) 1.00044(14) 0.74480(13) 0.0293(6) Uani 1 1 d .
O19 O 0.24543(15) 0.88570(18) 0.78967(15) 0.0396(7) Uani 1 1 d .
O20 O 0.09974(14) 0.84443(18) 0.89034(13) 0.0318(6) Uani 1 1 d .
N1 N 0.43556(15) 0.52424(16) 0.75068(14) 0.0188(7) Uani 1 1 d .
N2 N 0.45887(16) 0.64631(17) 0.78624(14) 0.0210(7) Uani 1 1 d .
N3 N -0.03525(16) 0.80386(17) 0.79247(14) 0.0209(7) Uani 1 1 d .
N4 N -0.05779(15) 0.92985(17) 0.76600(15) 0.0217(7) Uani 1 1 d .
C1 C 0.6044(2) 0.1533(3) 0.93164(19) 0.0303(9) Uani 1 1 d .
C2 C 0.54313(19) 0.1997(2) 0.88115(17) 0.0226(8) Uani 1 1 d .
C3 C 0.48820(19) 0.2094(2) 0.89294(18) 0.0260(9) Uani 1 1 d .
H3 H 0.4909 0.1929 0.9320 0.031 Uiso 1 1 calc R
C4 C 0.42799(19) 0.2441(2) 0.84668(18) 0.0260(9) Uani 1 1 d .
C5 C 0.3683(2) 0.2486(3) 0.8617(2) 0.0432(12) Uani 1 1 d .
C6 C 0.7200(2) 0.3659(3) 0.8748(2) 0.0296(10) Uani 1 1 d .
C7 C 0.64478(18) 0.3768(2) 0.85803(17) 0.0221(8) Uani 1 1 d .
C8 C 0.63175(18) 0.3959(2) 0.90924(17) 0.0242(8) Uani 1 1 d .
H8 H 0.6676 0.4049 0.9495 0.029 Uiso 1 1 calc R
C9 C 0.56540(19) 0.4019(2) 0.90086(17) 0.0214(8) Uani 1 1 d .
C10 C 0.5562(2) 0.4188(3) 0.96109(18) 0.0291(9) Uani 1 1 d .
C11 C 0.4748(2) 0.4127(3) 0.55535(19) 0.0364(11) Uani 1 1 d .
C12 C 0.4472(2) 0.3823(2) 0.59995(17) 0.0257(9) Uani 1 1 d .
C13 C 0.3768(2) 0.3701(2) 0.57396(18) 0.0297(10) Uani 1 1 d .
H13 H 0.3488 0.3854 0.5320 0.036 Uiso 1 1 calc R
C14 C 0.3489(2) 0.3356(2) 0.61033(17) 0.0231(8) Uani 1 1 d .
C15 C 0.2714(2) 0.3304(2) 0.5813(2) 0.0366(11) Uani 1 1 d .
C16 C 0.8045(2) 0.5818(3) 0.8559(2) 0.0436(12) Uani 1 1 d .
H16A H 0.8447 0.5757 0.8508 0.065 Uiso 1 1 calc R
H16B H 0.8060 0.5454 0.8884 0.065 Uiso 1 1 calc R
H16C H 0.8015 0.6363 0.8684 0.065 Uiso 1 1 calc R
C17 C 0.6845(2) 0.5670(2) 0.7943(2) 0.0285(9) Uani 1 1 d .
C18 C 0.6739(2) 0.5870(2) 0.84654(19) 0.0284(9) Uani 1 1 d .
H18 H 0.7102 0.5985 0.8860 0.034 Uiso 1 1 calc R
C19 C 0.6300(2) 0.5479(2) 0.73476(19) 0.0292(9) Uani 1 1 d .
H19 H 0.6380 0.5333 0.7005 0.035 Uiso 1 1 calc R
C20 C 0.5651(2) 0.5507(2) 0.72727(18) 0.0228(8) Uani 1 1 d .
H20 H 0.5291 0.5378 0.6879 0.027 Uiso 1 1 calc R
C21 C 0.6075(2) 0.5894(2) 0.83859(17) 0.0242(8) Uani 1 1 d .
C22 C 0.6449(2) 0.6264(3) 0.9490(2) 0.0365(11) Uani 1 1 d .
H22A H 0.6688 0.6722 0.9445 0.055 Uiso 1 1 calc R
H22B H 0.6756 0.5819 0.9663 0.055 Uiso 1 1 calc R
H22C H 0.6260 0.6396 0.9774 0.055 Uiso 1 1 calc R
C23 C 0.55265(18) 0.5729(2) 0.77839(17) 0.0201(8) Uani 1 1 d .
C24 C 0.48453(18) 0.5801(2) 0.77118(16) 0.0191(8) Uani 1 1 d .
C25 C 0.37059(19) 0.5518(2) 0.74948(18) 0.0223(8) Uani 1 1 d .
C26 C 0.3451(2) 0.4858(2) 0.7782(2) 0.0346(10) Uani 1 1 d .
H26A H 0.3321 0.4395 0.7506 0.052 Uiso 1 1 calc R
H26B H 0.3067 0.5052 0.7827 0.052 Uiso 1 1 calc R
H26C H 0.3803 0.4710 0.8195 0.052 Uiso 1 1 calc R
C27 C 0.3199(2) 0.5680(3) 0.6793(2) 0.0351(10) Uani 1 1 d .
H27A H 0.3368 0.6103 0.6625 0.053 Uiso 1 1 calc R
H27B H 0.2773 0.5840 0.6769 0.053 Uiso 1 1 calc R
H27C H 0.3139 0.5198 0.6546 0.053 Uiso 1 1 calc R
C28 C 0.3955(2) 0.6297(2) 0.7917(2) 0.0253(9) Uani 1 1 d .
C29 C 0.4181(2) 0.6158(3) 0.8628(2) 0.0438(12) Uani 1 1 d .
H29A H 0.3797 0.6018 0.8692 0.066 Uiso 1 1 calc R
H29B H 0.4384 0.6641 0.8862 0.066 Uiso 1 1 calc R
H29C H 0.4505 0.5726 0.8778 0.066 Uiso 1 1 calc R
C30 C 0.3483(2) 0.7020(3) 0.7668(3) 0.0454(12) Uani 1 1 d .
H30A H 0.3402 0.7140 0.7238 0.068 Uiso 1 1 calc R
H30B H 0.3687 0.7478 0.7937 0.068 Uiso 1 1 calc R
H30C H 0.3063 0.6897 0.7672 0.068 Uiso 1 1 calc R
C31 C 0.2311(2) 0.6154(3) 0.9001(2) 0.0408(12) Uani 1 1 d .
C32 C 0.15350(19) 0.6152(2) 0.87401(18) 0.0271(9) Uani 1 1 d .
C33 C 0.1283(2) 0.5857(3) 0.91423(19) 0.0320(10) Uani 1 1 d .
H33 H 0.1580 0.5729 0.9564 0.038 Uiso 1 1 calc R
C34 C 0.05858(19) 0.5746(2) 0.89238(18) 0.0236(8) Uani 1 1 d .
C35 C 0.0345(2) 0.5500(3) 0.9418(2) 0.0330(10) Uani 1 1 d .
C36 C 0.1194(2) 0.7179(3) 0.6206(2) 0.0417(11) Uani 1 1 d .
C37 C 0.0620(2) 0.7188(2) 0.64001(18) 0.0273(9) Uani 1 1 d .
C38 C 0.0019(2) 0.7585(2) 0.59986(18) 0.0271(9) Uani 1 1 d .
H38 H -0.0031 0.7799 0.5613 0.033 Uiso 1 1 calc R
C39 C -0.0500(2) 0.7666(2) 0.61639(17) 0.0238(8) Uani 1 1 d .
C40 C -0.1113(2) 0.8196(2) 0.5742(2) 0.0324(10) Uani 1 1 d .
C41 C -0.0818(2) 0.5239(2) 0.52769(19) 0.0301(9) Uani 1 1 d .
C42 C -0.08324(19) 0.5474(2) 0.59027(17) 0.0219(8) Uani 1 1 d .
C43 C -0.14579(19) 0.5480(2) 0.59046(17) 0.0210(8) Uani 1 1 d .
H43 H -0.1839 0.5305 0.5544 0.025 Uiso 1 1 calc R
C44 C -0.15225(18) 0.5744(2) 0.64385(17) 0.0199(8) Uani 1 1 d .
C45 C -0.22475(19) 0.5870(2) 0.63454(18) 0.0260(9) Uani 1 1 d .
C46 C 0.3052(2) 0.8683(3) 0.8468(2) 0.0448(12) Uani 1 1 d .
H46A H 0.3438 0.8735 0.8390 0.067 Uiso 1 1 calc R
H46B H 0.3028 0.8142 0.8603 0.067 Uiso 1 1 calc R
H46C H 0.3091 0.9055 0.8798 0.067 Uiso 1 1 calc R
C47 C 0.1848(2) 0.8835(2) 0.7910(2) 0.0287(9) Uani 1 1 d .
C48 C 0.1772(2) 0.8614(2) 0.8445(2) 0.0294(9) Uani 1 1 d .
H48 H 0.2146 0.8473 0.8824 0.035 Uiso 1 1 calc R
C49 C 0.1287(2) 0.9054(2) 0.73325(19) 0.0296(9) Uani 1 1 d .
H49 H 0.1346 0.9204 0.6979 0.036 Uiso 1 1 calc R
C50 C 0.0650(2) 0.9043(2) 0.72950(18) 0.0257(9) Uani 1 1 d .
H50 H 0.0279 0.9200 0.6918 0.031 Uiso 1 1 calc R
C51 C 0.1128(2) 0.8607(2) 0.84035(18) 0.0245(8) Uani 1 1 d .
C52 C 0.1549(2) 0.8214(3) 0.9509(2) 0.0385(11) Uani 1 1 d .
H52A H 0.1746 0.7721 0.9458 0.058 Uiso 1 1 calc R
H52B H 0.1383 0.8136 0.9818 0.058 Uiso 1 1 calc R
H52C H 0.1885 0.8632 0.9654 0.058 Uiso 1 1 calc R
C53 C 0.05581(19) 0.8799(2) 0.78222(17) 0.0218(8) Uani 1 1 d .
C54 C -0.01093(18) 0.8721(2) 0.77944(17) 0.0193(8) Uani 1 1 d .
C55 C -0.09661(19) 0.8174(2) 0.80221(19) 0.0226(8) Uani 1 1 d .
C56 C -0.1460(2) 0.7480(2) 0.7716(2) 0.0359(10) Uani 1 1 d .
H56A H -0.1554 0.7427 0.7276 0.054 Uiso 1 1 calc R
H56B H -0.1872 0.7587 0.7740 0.054 Uiso 1 1 calc R
H56C H -0.1264 0.6988 0.7940 0.054 Uiso 1 1 calc R
C57 C -0.0707(2) 0.8170(3) 0.8750(2) 0.0380(11) Uani 1 1 d .
H57A H -0.0513 0.7653 0.8918 0.057 Uiso 1 1 calc R
H57B H -0.1076 0.8274 0.8847 0.057 Uiso 1 1 calc R
H57C H -0.0369 0.8581 0.8940 0.057 Uiso 1 1 calc R
C58 C -0.12030(19) 0.9014(2) 0.76963(19) 0.0258(9) Uani 1 1 d .
C59 C -0.1766(2) 0.8969(3) 0.7010(2) 0.0418(11) Uani 1 1 d .
H59A H -0.1835 0.9492 0.6815 0.063 Uiso 1 1 calc R
H59B H -0.2176 0.8791 0.7012 0.063 Uiso 1 1 calc R
H59C H -0.1641 0.8594 0.6770 0.063 Uiso 1 1 calc R
C60 C -0.1377(2) 0.9630(2) 0.8083(2) 0.0405(11) Uani 1 1 d .
H60A H -0.0984 0.9734 0.8481 0.061 Uiso 1 1 calc R
H60B H -0.1731 0.9421 0.8168 0.061 Uiso 1 1 calc R
H60C H -0.1525 1.0123 0.7844 0.061 Uiso 1 1 calc R

loop_
_atom_site_aniso_label
_atom_site_aniso_U_11
_atom_site_aniso_U_22
_atom_site_aniso_U_33
_atom_site_aniso_U_23
_atom_site_aniso_U_13
_atom_site_aniso_U_12
Eu1 0.01680(11) 0.01691(11) 0.01259(10) 0.00198(6) 0.00663(8) 0.00079(7)
Eu2 0.01624(11) 0.01718(11) 0.01806(11) 0.00195(6) 0.00887(8) 0.00093(7)
F1 0.0246(12) 0.0557(15) 0.0325(13) 0.0038(11) 0.0193(11) -0.0014(11)
F2 0.0295(14) 0.0481(15) 0.0651(18) 0.0228(14) 0.0269(13) 0.0169(12)
F3 0.0212(12) 0.0759(19) 0.0371(15) -0.0193(13) 0.0074(11) -0.0108(13)
F4 0.088(2) 0.074(2) 0.0543(18) -0.0386(16) 0.0537(18) -0.0347(18)
F5 0.112(3) 0.0713(19) 0.0424(17) 0.0175(15) 0.0529(19) 0.0233(19)
F6 0.0300(15) 0.170(4) 0.0314(15) -0.0200(19) 0.0177(13) 0.0128(19)
F7 0.0229(12) 0.0455(14) 0.0332(13) 0.0113(11) 0.0048(11) 0.0033(11)
F8 0.0429(15) 0.0283(13) 0.0637(18) 0.0129(12) 0.0236(14) 0.0105(11)
F9 0.0512(18) 0.102(2) 0.0271(14) 0.0356(15) 0.0230(13) 0.0391(17)
F10 0.095(3) 0.099(3) 0.167(4) -0.012(3) 0.110(3) 0.001(2)
F11 0.0441(19) 0.217(4) 0.097(3) 0.112(3) 0.0489(19) 0.043(2)
F12 0.0257(15) 0.139(3) 0.067(2) 0.008(2) 0.0225(15) -0.0192(17)
F13 0.075(2) 0.080(2) 0.0187(13) 0.0161(13) 0.0173(14) -0.0137(17)
F14 0.082(2) 0.0568(17) 0.0382(15) -0.0053(13) 0.0397(15) -0.0300(16)
F15 0.098(3) 0.0676(19) 0.059(2) 0.0032(15) 0.061(2) 0.0113(18)
F16 0.049(2) 0.133(3) 0.0433(18) 0.043(2) -0.0158(16) -0.032(2)
F17 0.0295(17) 0.097(3) 0.177(4) -0.089(3) 0.016(2) 0.0010(18)
F18 0.0292(14) 0.0548(17) 0.070(2) 0.0235(15) 0.0083(14) -0.0035(13)
F19 0.0232(16) 0.271(6) 0.049(2) 0.029(3) 0.0171(15) 0.016(2)
F20 0.0323(15) 0.0519(16) 0.075(2) -0.0080(16) 0.0071(15) 0.0127(13)
F21 0.0241(15) 0.0448(17) 0.122(3) -0.0172(18) 0.0061(18) -0.0044(13)
F22 0.0542(18) 0.097(2) 0.0248(14) 0.0210(15) 0.0167(13) -0.0024(17)
F23 0.0652(19) 0.0553(16) 0.0404(15) 0.0017(12) 0.0336(14) -0.0202(15)
F24 0.097(3) 0.0545(17) 0.063(2) 0.0098(15) 0.064(2) 0.0190(17)
F25 0.139(4) 0.089(3) 0.189(5) -0.047(3) 0.144(4) -0.022(3)
F26 0.0364(17) 0.153(3) 0.069(2) 0.018(2) 0.0303(17) -0.007(2)
F27 0.073(2) 0.151(3) 0.114(3) 0.090(3) 0.074(2) 0.039(2)
F28 0.0586(19) 0.0683(18) 0.0256(14) 0.0203(13) 0.0156(13) 0.0178(15)
F29 0.0412(15) 0.0235(12) 0.0500(16) 0.0032(11) 0.0138(13) 0.0073(11)
F30 0.0250(13) 0.0474(15) 0.0419(15) 0.0064(12) 0.0043(11) -0.0048(11)
F31 0.0442(16) 0.0651(17) 0.0260(13) -0.0161(12) 0.0148(12) 0.0002(13)
F32 0.0523(16) 0.0647(17) 0.0336(14) 0.0053(12) 0.0259(13) 0.0345(14)
F33 0.090(2) 0.0447(15) 0.0414(15) 0.0121(12) 0.0487(16) 0.0058(15)
F34 0.0205(12) 0.0600(16) 0.0400(15) -0.0112(12) 0.0084(11) -0.0072(12)
F35 0.0338(14) 0.0406(14) 0.0503(16) 0.0156(12) 0.0271(13) 0.0183(11)
F36 0.0268(12) 0.0597(16) 0.0325(13) 0.0080(11) 0.0214(11) 0.0040(11)
O1 0.0237(14) 0.0234(13) 0.0189(13) 0.0071(10) 0.0115(11) 0.0055(11)
O2 0.0203(13) 0.0336(14) 0.0216(14) 0.0087(11) 0.0079(11) -0.0012(11)
O3 0.0192(13) 0.0259(13) 0.0150(12) 0.0009(10) 0.0098(11) -0.0008(10)
O4 0.0171(13) 0.0296(14) 0.0192(13) -0.0021(11) 0.0092(11) 0.0012(11)
O5 0.0320(15) 0.0220(13) 0.0215(14) 0.0043(10) 0.0164(12) 0.0025(11)
O6 0.0245(14) 0.0236(13) 0.0166(13) 0.0017(10) 0.0050(11) -0.0009(11)
O7 0.0352(15) 0.0134(12) 0.0225(13) -0.0013(10) 0.0106(12) 0.0032(11)
O8 0.0333(15) 0.0142(12) 0.0206(13) -0.0035(10) 0.0143(12) -0.0040(11)
O9 0.0285(16) 0.0456(17) 0.0465(19) 0.0049(14) 0.0232(15) 0.0026(14)
O10 0.0287(15) 0.0464(16) 0.0176(13) -0.0029(12) 0.0111(12) 0.0033(13)
O11 0.0243(14) 0.0206(13) 0.0255(14) 0.0026(10) 0.0128(12) -0.0003(11)
O12 0.0213(14) 0.0319(14) 0.0223(14) 0.0030(11) 0.0092(12) -0.0025(11)
O13 0.0222(14) 0.0315(14) 0.0267(15) -0.0047(11) 0.0154(12) 0.0003(11)
O14 0.0197(13) 0.0221(12) 0.0186(13) 0.0010(10) 0.0113(11) -0.0002(10)
O15 0.0244(14) 0.0291(14) 0.0270(15) 0.0053(11) 0.0135(12) -0.0015(11)
O16 0.0295(15) 0.0208(13) 0.0244(14) 0.0030(11) 0.0147(12) 0.0015(11)
O17 0.0314(15) 0.0173(12) 0.0233(14) -0.0014(10) 0.0127(12) 0.0041(11)
O18 0.0347(16) 0.0173(13) 0.0353(16) 0.0006(11) 0.0153(13) -0.0035(12)
O19 0.0321(16) 0.0502(18) 0.0466(18) -0.0084(15) 0.0268(15) -0.0038(14)
O20 0.0280(15) 0.0480(17) 0.0203(14) -0.0001(13) 0.0118(12) -0.0023(14)
N1 0.0220(16) 0.0146(15) 0.0196(15) 0.0038(12) 0.0094(13) 0.0046(13)
N2 0.0270(17) 0.0170(15) 0.0234(17) -0.0004(12) 0.0154(14) -0.0045(13)
N3 0.0247(17) 0.0167(15) 0.0221(16) -0.0043(12) 0.0114(14) -0.0013(13)
N4 0.0243(17) 0.0147(15) 0.0255(17) -0.0052(12) 0.0108(14) -0.0026(13)
C1 0.030(2) 0.040(2) 0.022(2) 0.0107(18) 0.0132(18) 0.0071(19)
C2 0.025(2) 0.0218(18) 0.0190(19) 0.0037(15) 0.0081(16) -0.0011(16)
C3 0.024(2) 0.034(2) 0.0210(19) 0.0088(16) 0.0111(17) 0.0019(17)
C4 0.022(2) 0.032(2) 0.027(2) 0.0056(17) 0.0141(17) -0.0052(17)
C5 0.027(2) 0.062(3) 0.044(3) 0.031(2) 0.019(2) 0.009(2)
C6 0.020(2) 0.043(3) 0.026(2) -0.0019(18) 0.0106(18) -0.0032(18)
C7 0.0199(19) 0.0242(19) 0.022(2) -0.0006(15) 0.0096(17) -0.0023(16)
C8 0.0181(19) 0.036(2) 0.0153(18) -0.0036(16) 0.0045(15) 0.0004(17)
C9 0.026(2) 0.0227(18) 0.0159(18) 0.0006(15) 0.0100(16) 0.0028(16)
C10 0.027(2) 0.045(2) 0.0142(19) -0.0030(17) 0.0090(17) 0.0030(19)
C11 0.054(3) 0.039(2) 0.022(2) -0.0056(18) 0.022(2) -0.013(2)
C12 0.042(2) 0.0184(18) 0.0172(19) 0.0014(15) 0.0137(18) 0.0029(17)
C13 0.037(2) 0.027(2) 0.0160(19) 0.0018(15) 0.0035(18) -0.0038(18)
C14 0.028(2) 0.0154(17) 0.0191(19) -0.0027(14) 0.0053(17) 0.0002(16)
C15 0.035(3) 0.025(2) 0.031(2) 0.0067(17) -0.002(2) 0.0054(19)
C16 0.025(2) 0.049(3) 0.055(3) 0.009(2) 0.017(2) -0.004(2)
C17 0.025(2) 0.033(2) 0.032(2) 0.0071(17) 0.0171(18) 0.0032(18)
C18 0.027(2) 0.028(2) 0.026(2) 0.0033(16) 0.0086(18) 0.0011(17)
C19 0.038(2) 0.027(2) 0.030(2) -0.0010(17) 0.022(2) 0.0017(18)
C20 0.028(2) 0.0178(18) 0.0227(19) -0.0007(15) 0.0116(17) -0.0017(16)
C21 0.031(2) 0.027(2) 0.0183(19) 0.0021(15) 0.0149(17) 0.0019(17)
C22 0.046(3) 0.039(2) 0.024(2) -0.0057(18) 0.015(2) -0.008(2)
C23 0.0230(19) 0.0185(18) 0.0186(18) 0.0022(14) 0.0093(16) 0.0035(15)
C24 0.027(2) 0.0171(18) 0.0158(17) 0.0012(14) 0.0119(16) 0.0011(15)
C25 0.0218(19) 0.0185(17) 0.030(2) 0.0001(16) 0.0152(17) 0.0001(15)
C26 0.034(2) 0.031(2) 0.048(3) 0.0042(19) 0.026(2) -0.0056(19)
C27 0.028(2) 0.041(2) 0.032(2) 0.0005(19) 0.0105(19) 0.0104(19)
C28 0.027(2) 0.024(2) 0.035(2) -0.0036(16) 0.0229(19) 0.0009(16)
C29 0.051(3) 0.061(3) 0.032(2) -0.009(2) 0.030(2) -0.017(2)
C30 0.040(3) 0.031(2) 0.075(4) -0.008(2) 0.034(3) 0.007(2)
C31 0.021(2) 0.067(3) 0.026(2) 0.005(2) 0.0033(19) -0.001(2)
C32 0.019(2) 0.035(2) 0.022(2) -0.0033(17) 0.0049(17) -0.0006(17)
C33 0.028(2) 0.047(2) 0.0171(19) 0.0051(17) 0.0066(17) -0.0008(19)
C34 0.026(2) 0.0221(19) 0.021(2) 0.0023(15) 0.0091(17) -0.0001(16)
C35 0.040(2) 0.037(2) 0.028(2) 0.0016(18) 0.021(2) -0.002(2)
C36 0.041(3) 0.056(3) 0.042(3) 0.010(2) 0.030(2) 0.005(2)
C37 0.031(2) 0.029(2) 0.028(2) 0.0002(17) 0.0183(18) -0.0048(17)
C38 0.034(2) 0.030(2) 0.0195(19) 0.0038(16) 0.0144(18) 0.0010(18)
C39 0.030(2) 0.0157(17) 0.0217(19) -0.0024(15) 0.0087(17) -0.0035(16)
C40 0.037(3) 0.029(2) 0.026(2) 0.0038(17) 0.009(2) -0.0005(19)
C41 0.032(2) 0.037(2) 0.024(2) 0.0079(18) 0.0150(19) 0.0143(19)
C42 0.027(2) 0.0185(18) 0.0218(19) 0.0083(15) 0.0120(17) 0.0070(16)
C43 0.0215(19) 0.0260(19) 0.0140(17) 0.0012(15) 0.0068(15) 0.0037(16)
C44 0.0196(18) 0.0176(18) 0.024(2) 0.0050(14) 0.0111(16) 0.0024(15)
C45 0.0187(19) 0.038(2) 0.022(2) 0.0013(17) 0.0097(17) 0.0019(17)
C46 0.027(2) 0.053(3) 0.057(3) -0.011(2) 0.022(2) 0.005(2)
C47 0.030(2) 0.028(2) 0.036(2) -0.0092(17) 0.0213(19) -0.0044(18)
C48 0.025(2) 0.034(2) 0.029(2) -0.0096(17) 0.0126(18) -0.0009(17)
C49 0.039(2) 0.028(2) 0.030(2) -0.0039(17) 0.023(2) -0.0033(19)
C50 0.030(2) 0.0237(19) 0.024(2) -0.0023(16) 0.0127(17) -0.0032(17)
C51 0.029(2) 0.0233(19) 0.024(2) -0.0060(15) 0.0147(18) -0.0036(16)
C52 0.038(3) 0.052(3) 0.020(2) 0.0018(19) 0.009(2) 0.005(2)
C53 0.024(2) 0.0201(18) 0.024(2) -0.0045(15) 0.0128(17) -0.0008(15)
C54 0.0223(19) 0.0184(18) 0.0171(18) -0.0016(14) 0.0088(16) -0.0025(15)
C55 0.023(2) 0.0209(19) 0.030(2) -0.0044(15) 0.0173(18) -0.0047(15)
C56 0.036(2) 0.024(2) 0.056(3) -0.0102(19) 0.029(2) -0.0117(19)
C57 0.049(3) 0.040(2) 0.036(3) 0.0012(19) 0.029(2) 0.005(2)
C58 0.022(2) 0.0240(19) 0.037(2) -0.0043(17) 0.0187(18) -0.0034(16)
C59 0.029(2) 0.046(3) 0.042(3) 0.009(2) 0.009(2) -0.006(2)
C60 0.040(3) 0.034(2) 0.061(3) -0.010(2) 0.034(2) -0.001(2)

loop_
_atom_type_symbol
_atom_type_description
_atom_type_scat_dispersion_real
_atom_type_scat_dispersion_imag
_atom_type_scat_source
C C 0.0033 0.0016 'International Tables Vol C Tables 4.2.6.8 and 6.1.1.4'
H H 0.0000 0.0000 'International Tables Vol C Tables 4.2.6.8 and 6.1.1.4'
Eu Eu -0.1578 3.6682 'International Tables Vol C Tables 4.2.6.8 and 6.1.1.4'
F F 0.0171 0.0103 'International Tables Vol C Tables 4.2.6.8 and 6.1.1.4'
N N 0.0061 0.0033 'International Tables Vol C Tables 4.2.6.8 and 6.1.1.4'
O O 0.0106 0.0060 'International Tables Vol C Tables 4.2.6.8 and 6.1.1.4'

loop_
_geom_angle_atom_site_label_1
_geom_angle_atom_site_label_2
_geom_angle_atom_site_label_3
_geom_angle
_geom_angle_site_symmetry_1
_geom_angle_site_symmetry_3
O2 Eu1 O6 71.46(9) . .
O2 Eu1 O3 133.24(8) . .
O6 Eu1 O3 155.16(9) . .
O2 Eu1 O7 96.06(9) . .
O6 Eu1 O7 73.09(8) . .
O3 Eu1 O7 98.00(8) . .
O2 Eu1 O8 107.46(9) . 2_646
O6 Eu1 O8 81.00(9) . 2_646
O3 Eu1 O8 91.40(9) . 2_646
O7 Eu1 O8 137.13(8) . 2_646
O2 Eu1 O4 71.20(9) . .
O6 Eu1 O4 123.86(9) . .
O3 Eu1 O4 71.88(9) . .
O7 Eu1 O4 70.90(9) . .
O8 Eu1 O4 150.42(8) 2_646 .
O2 Eu1 O5 143.61(9) . .
O6 Eu1 O5 72.22(9) . .
O3 Eu1 O5 82.98(9) . .
O7 Eu1 O5 71.21(9) . .
O8 Eu1 O5 68.60(8) 2_646 .
O4 Eu1 O5 130.36(8) . .
O2 Eu1 O1 71.68(9) . .
O6 Eu1 O1 125.95(8) . .
O3 Eu1 O1 73.31(8) . .
O7 Eu1 O1 148.62(8) . .
O8 Eu1 O1 74.04(8) 2_646 .
O4 Eu1 O1 77.77(8) . .
O5 Eu1 O1 134.81(9) . .
O18 Eu2 O14 98.16(9) 2_546 .
O18 Eu2 O15 94.92(9) 2_546 .
O14 Eu2 O15 134.70(9) . .
O18 Eu2 O12 72.85(9) 2_546 .
O14 Eu2 O12 153.80(8) . .
O15 Eu2 O12 71.35(9) . .
O18 Eu2 O16 149.49(9) 2_546 .
O14 Eu2 O16 75.39(9) . .
O15 Eu2 O16 71.62(9) . .
O12 Eu2 O16 124.58(9) . .
O18 Eu2 O17 136.02(9) 2_546 .
O14 Eu2 O17 90.71(9) . .
O15 Eu2 O17 108.91(9) . .
O12 Eu2 O17 80.39(9) . .
O16 Eu2 O17 74.40(8) . .
O18 Eu2 O13 71.71(9) 2_546 .
O14 Eu2 O13 71.68(9) . .
O15 Eu2 O13 71.78(9) . .
O12 Eu2 O13 125.35(9) . .
O16 Eu2 O13 78.02(9) . .
O17 Eu2 O13 150.30(8) . .
O18 Eu2 O11 72.60(9) 2_546 .
O14 Eu2 O11 81.36(9) . .
O15 Eu2 O11 143.79(9) . .
O12 Eu2 O11 72.49(9) . .
O16 Eu2 O11 133.65(9) . .
O17 Eu2 O11 66.31(8) . .
O13 Eu2 O11 130.94(9) . .
C2 O1 Eu1 131.0(2) . .
C4 O2 Eu1 131.7(2) . .
C7 O3 Eu1 131.9(2) . .
C9 O4 Eu1 131.2(2) . .
C12 O5 Eu1 134.0(3) . .
C14 O6 Eu1 134.1(3) . .
N1 O7 Eu1 144.1(2) . .
N2 O8 Eu1 134.9(2) . 2_656
C17 O9 C16 118.9(3) . .
C21 O10 C22 118.2(3) . .
C34 O11 Eu2 133.0(2) . .
C32 O12 Eu2 134.3(3) . .
C42 O13 Eu2 134.3(2) . .
C44 O14 Eu2 134.3(2) . .
C37 O15 Eu2 133.3(3) . .
C39 O16 Eu2 132.1(2) . .
N3 O17 Eu2 136.1(2) . .
N4 O18 Eu2 149.7(2) . 2_556
C47 O19 C46 118.8(3) . .
C51 O20 C52 118.9(3) . .
O7 N1 C24 124.7(3) . .
O7 N1 C25 120.5(3) . .
C24 N1 C25 114.4(3) . .
O8 N2 C24 124.5(3) . .
O8 N2 C28 121.5(3) . .
C24 N2 C28 113.4(3) . .
O17 N3 C54 124.2(3) . .
O17 N3 C55 122.1(3) . .
C54 N3 C55 113.3(3) . .
O18 N4 C54 125.4(3) . .
O18 N4 C58 120.6(3) . .
C54 N4 C58 113.6(3) . .
F9 C1 F7 107.3(3) . .
F9 C1 F8 106.6(3) . .
F7 C1 F8 106.9(3) . .
F9 C1 C2 113.8(3) . .
F7 C1 C2 112.6(3) . .
F8 C1 C2 109.2(3) . .
O1 C2 C3 128.0(3) . .
O1 C2 C1 114.7(3) . .
C3 C2 C1 117.2(3) . .
C2 C3 C4 120.8(4) . .
O2 C4 C3 128.8(4) . .
O2 C4 C5 113.5(3) . .
C3 C4 C5 117.7(3) . .
F11 C5 F10 106.2(5) . .
F11 C5 F12 108.7(4) . .
F10 C5 F12 103.7(4) . .
F11 C5 C4 114.9(4) . .
F10 C5 C4 111.2(4) . .
F12 C5 C4 111.5(4) . .
F1 C6 F2 108.4(3) . .
F1 C6 F3 107.1(3) . .
F2 C6 F3 106.9(3) . .
F1 C6 C7 112.1(3) . .
F2 C6 C7 109.4(3) . .
F3 C6 C7 112.6(3) . .
O3 C7 C8 128.8(3) . .
O3 C7 C6 115.6(3) . .
C8 C7 C6 115.5(3) . .
C7 C8 C9 120.8(3) . .
O4 C9 C8 127.7(3) . .
O4 C9 C10 115.3(3) . .
C8 C9 C10 117.0(3) . .
F6 C10 F4 110.1(4) . .
F6 C10 F5 106.6(4) . .
F4 C10 F5 103.9(3) . .
F6 C10 C9 112.5(3) . .
F4 C10 C9 113.5(3) . .
F5 C10 C9 109.6(3) . .
F15 C11 F13 107.3(3) . .
F15 C11 F14 106.6(4) . .
F13 C11 F14 107.4(3) . .
F15 C11 C12 109.9(3) . .
F13 C11 C12 114.3(4) . .
F14 C11 C12 110.9(3) . .
O5 C12 C13 128.0(4) . .
O5 C12 C11 114.3(4) . .
C13 C12 C11 117.7(3) . .
C14 C13 C12 120.7(3) . .
O6 C14 C13 128.9(4) . .
O6 C14 C15 112.7(4) . .
C13 C14 C15 118.3(3) . .
F17 C15 F18 107.9(5) . .
F17 C15 F16 105.9(4) . .
F18 C15 F16 104.0(3) . .
F17 C15 C14 110.9(3) . .
F18 C15 C14 113.0(3) . .
F16 C15 C14 114.6(4) . .
O9 C17 C18 123.2(4) . .
O9 C17 C19 115.7(4) . .
C18 C17 C19 121.1(4) . .
C17 C18 C21 118.6(4) . .
C20 C19 C17 119.9(4) . .
C19 C20 C23 120.3(4) . .
O10 C21 C18 123.9(3) . .
O10 C21 C23 115.7(3) . .
C18 C21 C23 120.4(3) . .
C20 C23 C21 119.5(3) . .
C20 C23 C24 121.6(3) . .
C21 C23 C24 118.8(3) . .
N1 C24 N2 106.5(3) . .
N1 C24 C23 128.3(3) . .
N2 C24 C23 125.2(3) . .
N1 C25 C26 108.7(3) . .
N1 C25 C27 107.7(3) . .
C26 C25 C27 111.1(3) . .
N1 C25 C28 100.2(3) . .
C26 C25 C28 114.1(3) . .
C27 C25 C28 114.1(3) . .
N2 C28 C30 109.5(3) . .
N2 C28 C29 105.5(3) . .
C30 C28 C29 111.4(4) . .
N2 C28 C25 100.0(3) . .
C30 C28 C25 114.9(3) . .
C29 C28 C25 114.3(3) . .
F19 C31 F21 110.3(5) . .
F19 C31 F20 104.5(4) . .
F21 C31 F20 105.1(3) . .
F19 C31 C32 111.5(3) . .
F21 C31 C32 112.3(4) . .
F20 C31 C32 112.8(4) . .
O12 C32 C33 128.6(4) . .
O12 C32 C31 114.5(4) . .
C33 C32 C31 117.0(4) . .
C32 C33 C34 121.1(4) . .
O11 C34 C33 128.4(4) . .
O11 C34 C35 114.0(3) . .
C33 C34 C35 117.6(3) . .
F22 C35 F24 108.3(4) . .
F22 C35 F23 106.9(3) . .
F24 C35 F23 106.4(4) . .
F22 C35 C34 114.1(4) . .
F24 C35 C34 109.9(3) . .
F23 C35 C34 110.9(3) . .
F25 C36 F27 109.2(5) . .
F25 C36 F26 105.1(4) . .
F27 C36 F26 106.6(4) . .
F25 C36 C37 111.0(4) . .
F27 C36 C37 113.8(4) . .
F26 C36 C37 110.6(4) . .
O15 C37 C38 127.9(4) . .
O15 C37 C36 114.0(4) . .
C38 C37 C36 118.1(4) . .
C39 C38 C37 121.3(4) . .
O16 C39 C38 127.7(4) . .
O16 C39 C40 113.5(4) . .
C38 C39 C40 118.8(3) . .
F30 C40 F28 107.0(3) . .
F30 C40 F29 107.6(4) . .
F28 C40 F29 106.9(3) . .
F30 C40 C39 112.8(3) . .
F28 C40 C39 113.1(4) . .
F29 C40 C39 109.1(3) . .
F32 C41 F33 108.4(4) . .
F32 C41 F31 106.6(3) . .
F33 C41 F31 106.4(3) . .
F32 C41 C42 110.8(3) . .
F33 C41 C42 110.2(3) . .
F31 C41 C42 114.1(3) . .
O13 C42 C43 127.6(4) . .
O13 C42 C41 114.9(3) . .
C43 C42 C41 117.4(3) . .
C42 C43 C44 121.0(3) . .
O14 C44 C43 128.6(3) . .
O14 C44 C45 115.0(3) . .
C43 C44 C45 116.3(3) . .
F36 C45 F35 108.2(3) . .
F36 C45 F34 108.5(3) . .
F35 C45 F34 106.1(3) . .
F36 C45 C44 112.3(3) . .
F35 C45 C44 108.2(3) . .
F34 C45 C44 113.2(3) . .
O19 C47 C48 123.6(4) . .
O19 C47 C49 115.1(4) . .
C48 C47 C49 121.2(4) . .
C47 C48 C51 118.9(4) . .
C50 C49 C47 119.6(4) . .
C49 C50 C53 120.2(4) . .
O20 C51 C48 124.0(4) . .
O20 C51 C53 115.4(3) . .
C48 C51 C53 120.5(4) . .
C50 C53 C51 119.4(4) . .
C50 C53 C54 122.5(3) . .
C51 C53 C54 118.0(3) . .
N4 C54 N3 107.7(3) . .
N4 C54 C53 127.7(3) . .
N3 C54 C53 124.6(3) . .
N3 C55 C56 108.9(3) . .
N3 C55 C57 105.1(3) . .
C56 C55 C57 110.3(3) . .
N3 C55 C58 100.8(3) . .
C56 C55 C58 115.6(3) . .
C57 C55 C58 115.0(3) . .
N4 C58 C60 108.2(3) . .
N4 C58 C59 106.9(3) . .
C60 C58 C59 110.6(4) . .
N4 C58 C55 101.1(3) . .
C60 C58 C55 115.2(3) . .
C59 C58 C55 113.9(3) . .

loop_
_geom_bond_atom_site_label_1
_geom_bond_atom_site_label_2
_geom_bond_distance
_geom_bond_site_symmetry_2
Eu1 O2 2.365(3) .
Eu1 O6 2.373(3) .
Eu1 O3 2.377(2) .
Eu1 O7 2.392(2) .
Eu1 O8 2.396(2) 2_646
Eu1 O4 2.404(2) .
Eu1 O5 2.409(2) .
Eu1 O1 2.429(2) .
Eu2 O18 2.364(2) 2_546
Eu2 O14 2.366(2) .
Eu2 O15 2.373(3) .
Eu2 O12 2.377(3) .
Eu2 O16 2.399(2) .
Eu2 O17 2.407(2) .
Eu2 O13 2.418(3) .
Eu2 O11 2.427(3) .
F1 C6 1.313(5) .
F2 C6 1.339(5) .
F3 C6 1.350(5) .
F4 C10 1.317(5) .
F5 C10 1.341(5) .
F6 C10 1.289(5) .
F7 C1 1.327(5) .
F8 C1 1.353(5) .
F9 C1 1.324(5) .
F10 C5 1.325(6) .
F11 C5 1.296(5) .
F12 C5 1.330(6) .
F13 C11 1.336(5) .
F14 C11 1.340(5) .
F15 C11 1.324(5) .
F16 C15 1.334(5) .
F17 C15 1.302(6) .
F18 C15 1.314(5) .
F19 C31 1.315(6) .
F20 C31 1.326(5) .
F21 C31 1.315(6) .
F22 C35 1.326(5) .
F23 C35 1.332(5) .
F24 C35 1.327(5) .
F25 C36 1.295(6) .
F26 C36 1.327(6) .
F27 C36 1.301(5) .
F28 C40 1.343(5) .
F29 C40 1.345(5) .
F30 C40 1.315(5) .
F31 C41 1.346(5) .
F32 C41 1.322(4) .
F33 C41 1.323(5) .
F34 C45 1.343(5) .
F35 C45 1.341(5) .
F36 C45 1.311(4) .
O1 C2 1.260(4) .
O2 C4 1.254(4) .
O3 C7 1.251(4) .
O4 C9 1.255(4) .
O5 C12 1.254(4) .
O6 C14 1.250(4) .
O7 N1 1.288(4) .
O8 N2 1.297(4) .
O8 Eu1 2.396(2) 2_656
O9 C17 1.357(5) .
O9 C16 1.428(5) .
O10 C21 1.360(4) .
O10 C22 1.449(5) .
O11 C34 1.254(4) .
O12 C32 1.246(4) .
O13 C42 1.248(4) .
O14 C44 1.253(4) .
O15 C37 1.246(4) .
O16 C39 1.266(4) .
O17 N3 1.283(4) .
O18 N4 1.282(4) .
O18 Eu2 2.364(2) 2_556
O19 C47 1.361(5) .
O19 C46 1.423(5) .
O20 C51 1.356(5) .
O20 C52 1.443(5) .
N1 C24 1.340(5) .
N1 C25 1.501(5) .
N2 C24 1.356(5) .
N2 C28 1.494(5) .
N3 C54 1.347(5) .
N3 C55 1.497(5) .
N4 C54 1.342(5) .
N4 C58 1.504(5) .
C1 C2 1.543(5) .
C2 C3 1.377(5) .
C3 C4 1.406(5) .
C4 C5 1.521(6) .
C6 C7 1.543(5) .
C7 C8 1.393(5) .
C8 C9 1.399(5) .
C9 C10 1.541(5) .
C11 C12 1.518(6) .
C12 C13 1.412(6) .
C13 C14 1.384(6) .
C14 C15 1.541(6) .
C17 C18 1.387(6) .
C17 C19 1.407(6) .
C18 C21 1.401(5) .
C19 C20 1.373(6) .
C20 C23 1.395(5) .
C21 C23 1.410(5) .
C23 C24 1.449(5) .
C25 C26 1.522(5) .
C25 C27 1.538(5) .
C25 C28 1.567(5) .
C28 C30 1.523(6) .
C28 C29 1.525(6) .
C31 C32 1.545(5) .
C32 C33 1.387(6) .
C33 C34 1.404(5) .
C34 C35 1.534(5) .
C36 C37 1.538(6) .
C37 C38 1.398(5) .
C38 C39 1.380(5) .
C39 C40 1.543(5) .
C41 C42 1.532(5) .
C42 C43 1.391(5) .
C43 C44 1.394(5) .
C44 C45 1.538(5) .
C47 C48 1.388(6) .
C47 C49 1.408(6) .
C48 C51 1.389(5) .
C49 C50 1.377(6) .
C50 C53 1.401(5) .
C51 C53 1.412(5) .
C53 C54 1.459(5) .
C55 C56 1.525(5) .
C55 C57 1.534(6) .
C55 C58 1.560(5) .
C58 C60 1.527(5) .
C58 C59 1.527(6) .

loop_
_geom_torsion_atom_site_label_1
_geom_torsion_atom_site_label_2
_geom_torsion_atom_site_label_3
_geom_torsion_atom_site_label_4
_geom_torsion
_geom_torsion_site_symmetry_1
O2 Eu1 O1 C2 -26.7(3) .
O6 Eu1 O1 C2 -75.9(3) .
O3 Eu1 O1 C2 121.8(3) .
O7 Eu1 O1 C2 44.0(4) .
O8 Eu1 O1 C2 -141.8(3) 2_646
O4 Eu1 O1 C2 47.3(3) .
O5 Eu1 O1 C2 -176.8(3) .
O6 Eu1 O2 C4 167.6(4) .
O3 Eu1 O2 C4 -15.6(4) .
O7 Eu1 O2 C4 -122.6(3) .
O8 Eu1 O2 C4 93.7(3) 2_646
O4 Eu1 O2 C4 -55.1(3) .
O5 Eu1 O2 C4 171.1(3) .
O1 Eu1 O2 C4 27.8(3) .
O2 Eu1 O3 C7 -13.1(3) .
O6 Eu1 O3 C7 159.7(3) .
O7 Eu1 O3 C7 93.0(3) .
O8 Eu1 O3 C7 -128.9(3) 2_646
O4 Eu1 O3 C7 26.2(3) .
O5 Eu1 O3 C7 162.9(3) .
O1 Eu1 O3 C7 -56.0(3) .
O2 Eu1 O4 C9 123.1(3) .
O6 Eu1 O4 C9 173.9(3) .
O3 Eu1 O4 C9 -27.7(3) .
O7 Eu1 O4 C9 -133.2(3) .
O8 Eu1 O4 C9 30.7(4) 2_646
O5 Eu1 O4 C9 -91.1(3) .
O1 Eu1 O4 C9 48.6(3) .
O2 Eu1 O5 C12 4.1(4) .
O6 Eu1 O5 C12 7.7(3) .
O3 Eu1 O5 C12 -170.9(3) .
O7 Eu1 O5 C12 -70.0(3) .
O8 Eu1 O5 C12 94.8(3) 2_646
O4 Eu1 O5 C12 -112.0(3) .
O1 Eu1 O5 C12 131.1(3) .
O2 Eu1 O6 C14 162.0(3) .
O3 Eu1 O6 C14 -12.5(4) .
O7 Eu1 O6 C14 59.4(3) .
O8 Eu1 O6 C14 -86.0(3) 2_646
O4 Eu1 O6 C14 111.4(3) .
O5 Eu1 O6 C14 -15.7(3) .
O1 Eu1 O6 C14 -148.7(3) .
O2 Eu1 O7 N1 76.6(4) .
O6 Eu1 O7 N1 145.1(4) .
O3 Eu1 O7 N1 -58.7(4) .
O8 Eu1 O7 N1 -159.5(3) 2_646
O4 Eu1 O7 N1 8.9(4) .
O5 Eu1 O7 N1 -138.4(4) .
O1 Eu1 O7 N1 12.2(5) .
O18 Eu2 O11 C34 77.3(3) 2_546
O14 Eu2 O11 C34 178.7(3) .
O15 Eu2 O11 C34 3.3(4) .
O12 Eu2 O11 C34 0.3(3) .
O16 Eu2 O11 C34 -121.1(3) .
O17 Eu2 O11 C34 -86.7(3) .
O13 Eu2 O11 C34 122.3(3) .
O18 Eu2 O12 C32 -63.7(3) 2_546
O14 Eu2 O12 C32 9.4(5) .
O15 Eu2 O12 C32 -165.2(4) .
O16 Eu2 O12 C32 144.4(3) .
O17 Eu2 O12 C32 81.0(4) .
O13 Eu2 O12 C32 -115.3(3) .
O11 Eu2 O12 C32 13.0(3) .
O18 Eu2 O13 C42 118.4(3) 2_546
O14 Eu2 O13 C42 12.9(3) .
O15 Eu2 O13 C42 -139.9(3) .
O12 Eu2 O13 C42 170.4(3) .
O16 Eu2 O13 C42 -65.5(3) .
O17 Eu2 O13 C42 -43.5(4) .
O11 Eu2 O13 C42 73.1(3) .
O18 Eu2 O14 C44 -84.3(3) 2_546
O15 Eu2 O14 C44 21.0(3) .
O12 Eu2 O14 C44 -151.8(3) .
O16 Eu2 O14 C44 65.2(3) .
O17 Eu2 O14 C44 138.9(3) .
O13 Eu2 O14 C44 -16.8(3) .
O11 Eu2 O14 C44 -155.2(3) .
O18 Eu2 O15 C37 128.1(3) 2_546
O14 Eu2 O15 C37 21.5(4) .
O12 Eu2 O15 C37 -161.9(4) .
O16 Eu2 O15 C37 -23.9(3) .
O17 Eu2 O15 C37 -89.4(3) .
O13 Eu2 O15 C37 59.2(3) .
O11 Eu2 O15 C37 -164.9(3) .
O18 Eu2 O16 C39 -43.4(4) 2_546
O14 Eu2 O16 C39 -124.6(3) .
O15 Eu2 O16 C39 23.9(3) .
O12 Eu2 O16 C39 74.3(3) .
O17 Eu2 O16 C39 140.5(3) .
O13 Eu2 O16 C39 -50.6(3) .
O11 Eu2 O16 C39 173.0(3) .
O18 Eu2 O17 N3 -174.0(3) 2_546
O14 Eu2 O17 N3 -71.5(3) .
O15 Eu2 O17 N3 66.9(3) .
O12 Eu2 O17 N3 133.3(3) .
O16 Eu2 O17 N3 3.1(3) .
O13 Eu2 O17 N3 -19.3(4) .
O11 Eu2 O17 N3 -151.7(3) .
Eu1 O7 N1 C24 75.0(5) .
Eu1 O7 N1 C25 -113.0(4) .
Eu1 O8 N2 C24 75.4(4) 2_656
Eu1 O8 N2 C28 -114.3(3) 2_656
Eu2 O17 N3 C54 -77.2(4) .
Eu2 O17 N3 C55 110.6(4) .
Eu2 O18 N4 C54 -72.8(6) 2_556
Eu2 O18 N4 C58 115.4(5) 2_556
Eu1 O1 C2 C3 18.6(6) .
Eu1 O1 C2 C1 -162.6(2) .
F9 C1 C2 O1 162.7(4) .
F7 C1 C2 O1 40.2(5) .
F8 C1 C2 O1 -78.4(4) .
F9 C1 C2 C3 -18.5(5) .
F7 C1 C2 C3 -140.9(4) .
F8 C1 C2 C3 100.5(4) .
O1 C2 C3 C4 4.8(6) .
C1 C2 C3 C4 -173.9(3) .
Eu1 O2 C4 C3 -21.2(6) .
Eu1 O2 C4 C5 158.2(3) .
C2 C3 C4 O2 -4.0(7) .
C2 C3 C4 C5 176.6(4) .
O2 C4 C5 F11 170.5(4) .
C3 C4 C5 F11 -10.0(7) .
O2 C4 C5 F10 -68.8(5) .
C3 C4 C5 F10 110.7(5) .
O2 C4 C5 F12 46.3(5) .
C3 C4 C5 F12 -134.2(4) .
Eu1 O3 C7 C8 -21.0(6) .
Eu1 O3 C7 C6 155.1(2) .
F1 C6 C7 O3 29.4(5) .
F2 C6 C7 O3 -90.9(4) .
F3 C6 C7 O3 150.4(3) .
F1 C6 C7 C8 -154.0(3) .
F2 C6 C7 C8 85.7(4) .
F3 C6 C7 C8 -33.1(5) .
O3 C7 C8 C9 0.4(6) .
C6 C7 C8 C9 -175.6(3) .
Eu1 O4 C9 C8 23.9(6) .
Eu1 O4 C9 C10 -155.1(2) .
C7 C8 C9 O4 -2.2(6) .
C7 C8 C9 C10 176.8(3) .
O4 C9 C10 F6 -3.2(5) .
C8 C9 C10 F6 177.7(4) .
O4 C9 C10 F4 -129.0(4) .
C8 C9 C10 F4 51.8(5) .
O4 C9 C10 F5 115.3(4) .
C8 C9 C10 F5 -63.8(5) .
Eu1 O5 C12 C13 -0.7(6) .
Eu1 O5 C12 C11 -180.0(2) .
F15 C11 C12 O5 68.2(4) .
F13 C11 C12 O5 -171.0(3) .
F14 C11 C12 O5 -49.4(5) .
F15 C11 C12 C13 -111.1(4) .
F13 C11 C12 C13 9.7(5) .
F14 C11 C12 C13 131.2(4) .
O5 C12 C13 C14 -5.2(6) .
C11 C12 C13 C14 174.0(4) .
Eu1 O6 C14 C13 17.5(6) .
Eu1 O6 C14 C15 -160.7(2) .
C12 C13 C14 O6 -3.2(6) .
C12 C13 C14 C15 174.9(3) .
O6 C14 C15 F17 73.5(5) .
C13 C14 C15 F17 -104.9(5) .
O6 C14 C15 F18 -47.8(5) .
C13 C14 C15 F18 133.8(4) .
O6 C14 C15 F16 -166.7(3) .
C13 C14 C15 F16 14.9(5) .
C16 O9 C17 C18 0.4(6) .
C16 O9 C17 C19 -179.2(3) .
O9 C17 C18 C21 179.1(4) .
C19 C17 C18 C21 -1.3(6) .
O9 C17 C19 C20 -178.8(3) .
C18 C17 C19 C20 1.6(6) .
C17 C19 C20 C23 0.3(6) .
C22 O10 C21 C18 5.9(5) .
C22 O10 C21 C23 -176.4(3) .
C17 C18 C21 O10 176.7(4) .
C17 C18 C21 C23 -0.9(6) .
C19 C20 C23 C21 -2.5(5) .
C19 C20 C23 C24 177.1(3) .
O10 C21 C23 C20 -175.0(3) .
C18 C21 C23 C20 2.8(5) .
O10 C21 C23 C24 5.4(5) .
C18 C21 C23 C24 -176.8(3) .
O7 N1 C24 N2 173.7(3) .
C25 N1 C24 N2 1.3(4) .
O7 N1 C24 C23 -8.0(6) .
C25 N1 C24 C23 179.6(3) .
O8 N2 C24 N1 -174.2(3) .
C28 N2 C24 N1 14.8(4) .
O8 N2 C24 C23 7.4(5) .
C28 N2 C24 C23 -163.6(3) .
C20 C23 C24 N1 56.3(5) .
C21 C23 C24 N1 -124.1(4) .
C20 C23 C24 N2 -125.6(4) .
C21 C23 C24 N2 54.0(5) .
O7 N1 C25 C26 52.3(4) .
C24 N1 C25 C26 -135.0(3) .
O7 N1 C25 C27 -68.2(4) .
C24 N1 C25 C27 104.6(3) .
O7 N1 C25 C28 172.3(3) .
C24 N1 C25 C28 -15.0(4) .
O8 N2 C28 C30 44.4(5) .
C24 N2 C28 C30 -144.3(3) .
O8 N2 C28 C29 -75.6(4) .
C24 N2 C28 C29 95.7(4) .
O8 N2 C28 C25 165.5(3) .
C24 N2 C28 C25 -23.2(4) .
N1 C25 C28 N2 20.6(3) .
C26 C25 C28 N2 136.5(3) .
C27 C25 C28 N2 -94.2(4) .
N1 C25 C28 C30 137.7(4) .
C26 C25 C28 C30 -106.4(4) .
C27 C25 C28 C30 22.9(5) .
N1 C25 C28 C29 -91.5(4) .
C26 C25 C28 C29 24.4(5) .
C27 C25 C28 C29 153.7(4) .
Eu2 O12 C32 C33 -19.3(7) .
Eu2 O12 C32 C31 160.8(3) .
F19 C31 C32 O12 -24.5(6) .
F21 C31 C32 O12 99.8(5) .
F20 C31 C32 O12 -141.8(4) .
F19 C31 C32 C33 155.5(5) .
F21 C31 C32 C33 -80.2(5) .
F20 C31 C32 C33 38.3(6) .
O12 C32 C33 C34 7.3(7) .
C31 C32 C33 C34 -172.7(4) .
Eu2 O11 C34 C33 -8.5(6) .
Eu2 O11 C34 C35 172.1(2) .
C32 C33 C34 O11 6.8(7) .
C32 C33 C34 C35 -173.8(4) .
O11 C34 C35 F22 170.0(3) .
C33 C34 C35 F22 -9.4(5) .
O11 C34 C35 F24 -68.1(4) .
C33 C34 C35 F24 112.5(4) .
O11 C34 C35 F23 49.3(5) .
C33 C34 C35 F23 -130.2(4) .
Eu2 O15 C37 C38 16.8(6) .
Eu2 O15 C37 C36 -162.7(3) .
F25 C36 C37 O15 73.6(5) .
F27 C36 C37 O15 -162.7(4) .
F26 C36 C37 O15 -42.7(5) .
F25 C36 C37 C38 -106.0(5) .
F27 C36 C37 C38 17.7(6) .
F26 C36 C37 C38 137.7(4) .
O15 C37 C38 C39 5.0(6) .
C36 C37 C38 C39 -175.5(4) .
Eu2 O16 C39 C38 -17.3(6) .
Eu2 O16 C39 C40 165.4(2) .
C37 C38 C39 O16 -4.4(6) .
C37 C38 C39 C40 172.8(3) .
O16 C39 C40 F30 -40.7(5) .
C38 C39 C40 F30 141.8(4) .
O16 C39 C40 F28 -162.2(3) .
C38 C39 C40 F28 20.2(5) .
O16 C39 C40 F29 78.9(4) .
C38 C39 C40 F29 -98.7(4) .
Eu2 O13 C42 C43 -9.9(6) .
Eu2 O13 C42 C41 167.3(2) .
F32 C41 C42 O13 49.3(5) .
F33 C41 C42 O13 -70.7(4) .
F31 C41 C42 O13 169.7(3) .
F32 C41 C42 C43 -133.2(4) .
F33 C41 C42 C43 106.8(4) .
F31 C41 C42 C43 -12.9(5) .
O13 C42 C43 C44 1.9(6) .
C41 C42 C43 C44 -175.2(3) .
Eu2 O14 C44 C43 18.3(5) .
Eu2 O14 C44 C45 -157.0(2) .
C42 C43 C44 O14 -6.0(6) .
C42 C43 C44 C45 169.2(3) .
O14 C44 C45 F36 -34.3(4) .
C43 C44 C45 F36 149.9(3) .
O14 C44 C45 F35 85.1(4) .
C43 C44 C45 F35 -90.8(4) .
O14 C44 C45 F34 -157.6(3) .
C43 C44 C45 F34 26.6(5) .
C46 O19 C47 C48 -3.2(6) .
C46 O19 C47 C49 177.0(3) .
O19 C47 C48 C51 -179.5(4) .
C49 C47 C48 C51 0.3(6) .
O19 C47 C49 C50 179.4(3) .
C48 C47 C49 C50 -0.4(6) .
C47 C49 C50 C53 -1.6(6) .
C52 O20 C51 C48 -4.0(6) .
C52 O20 C51 C53 177.8(3) .
C47 C48 C51 O20 -176.3(3) .
C47 C48 C51 C53 1.9(6) .
C49 C50 C53 C51 3.6(5) .
C49 C50 C53 C54 -175.5(3) .
O20 C51 C53 C50 174.5(3) .
C48 C51 C53 C50 -3.8(5) .
O20 C51 C53 C54 -6.3(5) .
C48 C51 C53 C54 175.4(3) .
O18 N4 C54 N3 -172.2(3) .
C58 N4 C54 N3 0.1(4) .
O18 N4 C54 C53 9.8(6) .
C58 N4 C54 C53 -177.9(3) .
O17 N3 C54 N4 174.5(3) .
C55 N3 C54 N4 -12.7(4) .
O17 N3 C54 C53 -7.5(5) .
C55 N3 C54 C53 165.4(3) .
C50 C53 C54 N4 -59.9(5) .
C51 C53 C54 N4 120.9(4) .
C50 C53 C54 N3 122.4(4) .
C51 C53 C54 N3 -56.7(5) .
O17 N3 C55 C56 -46.0(5) .
C54 N3 C55 C56 141.0(3) .
O17 N3 C55 C57 72.2(4) .
C54 N3 C55 C57 -100.8(3) .
O17 N3 C55 C58 -168.0(3) .
C54 N3 C55 C58 19.0(4) .
O18 N4 C58 C60 -54.6(4) .
C54 N4 C58 C60 132.7(3) .
O18 N4 C58 C59 64.6(4) .
C54 N4 C58 C59 -108.1(4) .
O18 N4 C58 C55 -176.0(3) .
C54 N4 C58 C55 11.3(4) .
N3 C55 C58 N4 -16.5(3) .
C56 C55 C58 N4 -133.7(3) .
C57 C55 C58 N4 96.0(4) .
N3 C55 C58 C60 -132.8(3) .
C56 C55 C58 C60 110.0(4) .
C57 C55 C58 C60 -20.4(5) .
N3 C55 C58 C59 97.8(4) .
C56 C55 C58 C59 -19.4(5) .
C57 C55 C58 C59 -149.7(4) .
